data_4103674
loop_
_publ_author_name
'Rui Cao'
'Peter M\"uller'
'Stephen J. Lippard'

_publ_section_title
;
 Tripodal Tris-tacn and Tris-dpa Platforms for Assembling
 Phosphate-Templated Trimetallic Centers
;
_journal_name_full 'Journal of the American Chemical Society'
_journal_page_first 17366
_journal_page_last 17369
_journal_paper_doi 10.1021/ja108212v
_journal_volume 132
_journal_year 2010
_chemical_formula_moiety 'C27 H36 N4 O6'
_chemical_formula_sum 'C27 H36 N4 O6'
_chemical_formula_weight 512.60
_chemical_name_systematic
; 
 ? 
;
_space_group_IT_number 148
_symmetry_cell_setting trigonal
_symmetry_space_group_name_Hall '-R 3'
_symmetry_space_group_name_H-M 'R -3 :H'
_atom_sites_solution_hydrogens geom
_atom_sites_solution_primary direct
_atom_sites_solution_secondary difmap
_audit_creation_method SHELXL-97
_cell_angle_alpha 90.00
_cell_angle_beta 90.00
_cell_angle_gamma 120.00
_cell_formula_units_Z 6
_cell_length_a 15.9100(10)
_cell_length_b 15.9100(10)
_cell_length_c 18.953(3)
_cell_measurement_reflns_used 2426
_cell_measurement_temperature 173(2)
_cell_measurement_theta_max 20.40
_cell_measurement_theta_min 2.56
_cell_volume 4154.8(8)
_computing_cell_refinement 'Bruker SMART'
_computing_data_collection 'Bruker SMART'
_computing_data_reduction 'Bruker SAINT'
_computing_molecular_graphics 'Bruker SHELXTL'
_computing_publication_material 'Bruker SHELXTL'
_computing_structure_refinement 'SHELXL-97 (Sheldrick, 1997)'
_computing_structure_solution 'SHELXS-97 (Sheldrick, 1990)'
_diffrn_ambient_temperature 173(2)
_diffrn_measured_fraction_theta_full 1.000
_diffrn_measured_fraction_theta_max 1.000
_diffrn_measurement_device_type 'CCD area detector'
_diffrn_measurement_method 'phi and omega scans'
_diffrn_radiation_monochromator graphite
_diffrn_radiation_source 'fine-focus sealed tube'
_diffrn_radiation_type MoK\a
_diffrn_radiation_wavelength 0.71073
_diffrn_reflns_av_R_equivalents 0.0651
_diffrn_reflns_av_sigmaI/netI 0.0333
_diffrn_reflns_limit_h_max 19
_diffrn_reflns_limit_h_min -19
_diffrn_reflns_limit_k_max 19
_diffrn_reflns_limit_k_min -19
_diffrn_reflns_limit_l_max 23
_diffrn_reflns_limit_l_min -23
_diffrn_reflns_number 21502
_diffrn_reflns_theta_full 26.37
_diffrn_reflns_theta_max 26.37
_diffrn_reflns_theta_min 1.83
_exptl_absorpt_coefficient_mu 0.088
_exptl_absorpt_correction_T_max 0.9948
_exptl_absorpt_correction_T_min 0.9913
_exptl_absorpt_correction_type multi-scan
_exptl_absorpt_process_details SADABS
_exptl_crystal_colour colourless
_exptl_crystal_density_diffrn 1.229
_exptl_crystal_density_method 'not measured'
_exptl_crystal_description block
_exptl_crystal_F_000 1644
_exptl_crystal_size_max 0.10
_exptl_crystal_size_mid 0.07
_exptl_crystal_size_min 0.06
_refine_diff_density_max 0.204
_refine_diff_density_min -0.244
_refine_diff_density_rms 0.038
_refine_ls_extinction_method none
_refine_ls_goodness_of_fit_ref 1.020
_refine_ls_hydrogen_treatment constr
_refine_ls_matrix_type full
_refine_ls_number_parameters 114
_refine_ls_number_reflns 1892
_refine_ls_number_restraints 0
_refine_ls_restrained_S_all 1.020
_refine_ls_R_factor_all 0.0745
_refine_ls_R_factor_gt 0.0446
_refine_ls_shift/su_max 0.000
_refine_ls_shift/su_mean 0.000
_refine_ls_structure_factor_coef Fsqd
_refine_ls_weighting_details 'calc w=1/[\s^2^(Fo^2^)+(0.0471P)^2^+4.4976P] where P=(Fo^2^+2Fc^2^)/3'
_refine_ls_weighting_scheme calc
_refine_ls_wR_factor_gt 0.1029
_refine_ls_wR_factor_ref 0.1184
_reflns_number_gt 1301
_reflns_number_total 1892
_reflns_threshold_expression >2sigma(I)
_cod_data_source_file ja108212v_si_003.cif
_cod_data_source_block N(CH2-p-C6H4-CONH2)3
_cod_original_cell_volume 4154.7(7)
_cod_original_sg_symbol_H-M 'R -3'
_cod_database_code 4103674

loop_
_symmetry_equiv_pos_as_xyz
'x, y, z'
'-y, x-y, z'
'-x+y, -x, z'
'x+2/3, y+1/3, z+1/3'
'-y+2/3, x-y+1/3, z+1/3'
'-x+y+2/3, -x+1/3, z+1/3'
'x+1/3, y+2/3, z+2/3'
'-y+1/3, x-y+2/3, z+2/3'
'-x+y+1/3, -x+2/3, z+2/3'
'-x, -y, -z'
'y, -x+y, -z'
'x-y, x, -z'
'-x+2/3, -y+1/3, -z+1/3'
'y+2/3, -x+y+1/3, -z+1/3'
'x-y+2/3, x+1/3, -z+1/3'
'-x+1/3, -y+2/3, -z+2/3'
'y+1/3, -x+y+2/3, -z+2/3'
'x-y+1/3, x+2/3, -z+2/3'

loop_
_atom_site_label
_atom_site_type_symbol
_atom_site_fract_x
_atom_site_fract_y
_atom_site_fract_z
_atom_site_U_iso_or_equiv
_atom_site_adp_type
_atom_site_occupancy
_atom_site_symmetry_multiplicity
_atom_site_calc_flag
_atom_site_refinement_flags
C1 C 0.39881(13) 0.02056(13) 0.55662(9) 0.0339(4) Uani 1 1 d .
C2 C 0.32097(12) 0.03011(12) 0.59341(9) 0.0315(4) Uani 1 1 d .
C3 C 0.24951(14) 0.03356(14) 0.55331(9) 0.0408(5) Uani 1 1 d .
H3 H 0.2502 0.0283 0.5034 0.049 Uiso 1 1 calc R
C4 C 0.17758(14) 0.04455(15) 0.58529(10) 0.0417(5) Uani 1 1 d .
H4 H 0.1295 0.0471 0.5571 0.050 Uiso 1 1 calc R
C5 C 0.17466(12) 0.05198(12) 0.65818(9) 0.0312(4) Uani 1 1 d .
C6 C 0.24499(13) 0.04725(13) 0.69786(9) 0.0341(4) Uani 1 1 d .
H6 H 0.2434 0.0511 0.7478 0.041 Uiso 1 1 calc R
C7 C 0.31763(13) 0.03699(13) 0.66615(9) 0.0343(4) Uani 1 1 d .
H7 H 0.3657 0.0346 0.6945 0.041 Uiso 1 1 calc R
C8 C 0.09819(12) 0.06799(13) 0.69244(9) 0.0354(4) Uani 1 1 d .
H8A H 0.1009 0.0612 0.7442 0.042 Uiso 1 1 calc R
H8B H 0.1129 0.1351 0.6825 0.042 Uiso 1 1 calc R
C1S C 0.4965(2) 0.25582(18) 0.41873(14) 0.0740(8) Uani 1 1 d .
H1S1 H 0.4829 0.2831 0.4606 0.111 Uiso 1 1 calc R
H1S2 H 0.5121 0.3006 0.3789 0.111 Uiso 1 1 calc R
H1S3 H 0.5517 0.2463 0.4283 0.111 Uiso 1 1 calc R
N1 N 0.0000 0.0000 0.66771(13) 0.0305(6) Uani 1 3 d S
N2 N 0.45392(11) -0.00311(12) 0.59368(8) 0.0401(4) Uani 1 1 d .
H2A H 0.5003 -0.0086 0.5728 0.048 Uiso 1 1 calc R
H2B H 0.4443 -0.0135 0.6394 0.048 Uiso 1 1 calc R
O1 O 0.41107(10) 0.03554(10) 0.49189(6) 0.0463(4) Uani 1 1 d .
O1S O 0.41699(14) 0.16885(12) 0.40255(8) 0.0764(6) Uani 1 1 d .
H1S H 0.4115 0.1268 0.4319 0.115 Uiso 1 1 calc R

loop_
_atom_site_aniso_label
_atom_site_aniso_U_11
_atom_site_aniso_U_22
_atom_site_aniso_U_33
_atom_site_aniso_U_23
_atom_site_aniso_U_13
_atom_site_aniso_U_12
C1 0.0362(10) 0.0332(10) 0.0294(9) 0.0004(7) 0.0030(8) 0.0152(8)
C2 0.0319(9) 0.0280(9) 0.0308(9) 0.0009(7) 0.0027(7) 0.0122(8)
C3 0.0438(11) 0.0542(12) 0.0261(9) -0.0029(8) -0.0025(8) 0.0259(10)
C4 0.0386(11) 0.0551(13) 0.0360(10) -0.0021(9) -0.0051(8) 0.0268(10)
C5 0.0286(9) 0.0266(9) 0.0333(9) -0.0019(7) 0.0001(7) 0.0100(7)
C6 0.0375(10) 0.0372(10) 0.0274(9) -0.0014(7) 0.0005(7) 0.0185(8)
C7 0.0356(10) 0.0382(10) 0.0304(9) 0.0004(8) -0.0020(8) 0.0194(8)
C8 0.0335(10) 0.0334(10) 0.0381(10) -0.0052(8) -0.0011(8) 0.0158(8)
C1S 0.102(2) 0.0578(16) 0.0613(16) -0.0021(12) -0.0055(14) 0.0390(16)
N1 0.0278(8) 0.0278(8) 0.0359(13) 0.000 0.000 0.0139(4)
N2 0.0416(9) 0.0550(10) 0.0308(8) 0.0042(7) 0.0069(7) 0.0294(8)
O1 0.0581(9) 0.0638(9) 0.0292(7) 0.0072(6) 0.0091(6) 0.0396(8)
O1S 0.0979(14) 0.0586(11) 0.0512(10) 0.0093(8) -0.0253(9) 0.0230(10)

loop_
_atom_type_symbol
_atom_type_description
_atom_type_scat_dispersion_real
_atom_type_scat_dispersion_imag
_atom_type_scat_source
C C 0.0033 0.0016 'International Tables Vol C Tables 4.2.6.8 and 6.1.1.4'
H H 0.0000 0.0000 'International Tables Vol C Tables 4.2.6.8 and 6.1.1.4'
N N 0.0061 0.0033 'International Tables Vol C Tables 4.2.6.8 and 6.1.1.4'
O O 0.0106 0.0060 'International Tables Vol C Tables 4.2.6.8 and 6.1.1.4'

loop_
_geom_angle_atom_site_label_1
_geom_angle_atom_site_label_2
_geom_angle_atom_site_label_3
_geom_angle
_geom_angle_site_symmetry_1
_geom_angle_site_symmetry_3
O1 C1 N2 121.12(16) . .
O1 C1 C2 119.89(16) . .
N2 C1 C2 118.99(15) . .
C7 C2 C3 118.42(16) . .
C7 C2 C1 122.59(16) . .
C3 C2 C1 118.98(15) . .
C4 C3 C2 120.69(16) . .
C4 C3 H3 119.7 . .
C2 C3 H3 119.7 . .
C3 C4 C5 120.81(17) . .
C3 C4 H4 119.6 . .
C5 C4 H4 119.6 . .
C6 C5 C4 118.32(16) . .
C6 C5 C8 121.23(15) . .
C4 C5 C8 120.42(16) . .
C5 C6 C7 121.15(16) . .
C5 C6 H6 119.4 . .
C7 C6 H6 119.4 . .
C6 C7 C2 120.59(16) . .
C6 C7 H7 119.7 . .
C2 C7 H7 119.7 . .
N1 C8 C5 112.98(14) . .
N1 C8 H8A 109.0 . .
C5 C8 H8A 109.0 . .
N1 C8 H8B 109.0 . .
C5 C8 H8B 109.0 . .
H8A C8 H8B 107.8 . .
O1S C1S H1S1 109.5 . .
O1S C1S H1S2 109.5 . .
H1S1 C1S H1S2 109.5 . .
O1S C1S H1S3 109.5 . .
H1S1 C1S H1S3 109.5 . .
H1S2 C1S H1S3 109.5 . .
C8 N1 C8 110.25(11) 3 .
C8 N1 C8 110.25(11) 3 2
C8 N1 C8 110.25(11) . 2
C1 N2 H2A 120.0 . .
C1 N2 H2B 120.0 . .
H2A N2 H2B 120.0 . .
C1S O1S H1S 109.5 . .

loop_
_geom_bond_atom_site_label_1
_geom_bond_atom_site_label_2
_geom_bond_distance
_geom_bond_site_symmetry_2
C1 O1 1.246(2) .
C1 N2 1.317(2) .
C1 C2 1.494(2) .
C2 C7 1.386(2) .
C2 C3 1.391(2) .
C3 C4 1.381(3) .
C3 H3 0.9500 .
C4 C5 1.389(2) .
C4 H4 0.9500 .
C5 C6 1.381(2) .
C5 C8 1.509(2) .
C6 C7 1.383(2) .
C6 H6 0.9500 .
C7 H7 0.9500 .
C8 N1 1.4631(19) .
C8 H8A 0.9900 .
C8 H8B 0.9900 .
C1S O1S 1.363(3) .
C1S H1S1 0.9800 .
C1S H1S2 0.9800 .
C1S H1S3 0.9800 .
N1 C8 1.4630(19) 3
N1 C8 1.4631(19) 2
N2 H2A 0.8800 .
N2 H2B 0.8800 .
O1S H1S 0.8400 .

loop_
_geom_hbond_atom_site_label_D
_geom_hbond_atom_site_label_H
_geom_hbond_atom_site_label_A
_geom_hbond_distance_DH
_geom_hbond_distance_HA
_geom_hbond_distance_DA
_geom_hbond_angle_DHA
_geom_hbond_site_symmetry_A
O1S H1S O1 0.84 1.84 2.678(2) 173.8 .
N2 H2A O1 0.88 2.07 2.936(2) 168.5 10_656
N2 H2B O1S 0.88 2.07 2.916(2) 159.6 6

loop_
_geom_torsion_atom_site_label_1
_geom_torsion_atom_site_label_2
_geom_torsion_atom_site_label_3
_geom_torsion_atom_site_label_4
_geom_torsion
_geom_torsion_site_symmetry_4
O1 C1 C2 C7 -164.53(17) .
N2 C1 C2 C7 15.0(3) .
O1 C1 C2 C3 14.6(3) .
N2 C1 C2 C3 -165.83(17) .
C7 C2 C3 C4 0.6(3) .
C1 C2 C3 C4 -178.54(17) .
C2 C3 C4 C5 -0.3(3) .
C3 C4 C5 C6 -0.5(3) .
C3 C4 C5 C8 177.54(18) .
C4 C5 C6 C7 1.0(3) .
C8 C5 C6 C7 -177.03(16) .
C5 C6 C7 C2 -0.7(3) .
C3 C2 C7 C6 -0.1(3) .
C1 C2 C7 C6 178.99(16) .
C6 C5 C8 N1 -131.97(18) .
C4 C5 C8 N1 50.0(2) .
C5 C8 N1 C8 68.6(3) 3
C5 C8 N1 C8 -169.47(14) 2
